data_2227200
loop_
_publ_author_name
'Quah, Ching Kheng'
'Hemamalini, Madhukar'
'Fun, Hoong-Kun'

_publ_section_title
;
 Bis(2-amino-5-bromopyridinium) fumarate dihydrate
;
_journal_coeditor_code BT5312
_journal_issue 9
_journal_name_full 'Acta Crystallographica Section E'
_journal_page_first o2252
_journal_page_last o2253
_journal_paper_doi 10.1107/S1600536810030989
_journal_volume 66
_journal_year 2010
_chemical_formula_iupac '2C5 H6 Br N2 +, C4 H2 O4 2-, 2H2 O'
_chemical_formula_moiety '2(C5 H6 Br N2 +) , C4 H2 O4 2-, 2H2 O'
_chemical_formula_sum 'C14 H18 Br2 N4 O6'
_chemical_formula_weight 498.14
_chemical_name_systematic
;
Bis(2-amino-5-bromopyridinium) fumarate dihydrate
;
_space_group_IT_number 14
_symmetry_cell_setting monoclinic
_symmetry_space_group_name_Hall '-P 2ybc'
_symmetry_space_group_name_H-M 'P 1 21/c 1'
_atom_sites_solution_hydrogens geom
_atom_sites_solution_primary direct
_atom_sites_solution_secondary difmap
_audit_creation_method SHELXL-97
_cell_angle_alpha 90.00
_cell_angle_beta 108.3360(10)
_cell_angle_gamma 90.00
_cell_formula_units_Z 2
_cell_length_a 8.37170(10)
_cell_length_b 16.5354(2)
_cell_length_c 6.78460(10)
_cell_measurement_reflns_used 5779
_cell_measurement_temperature 100.00(10)
_cell_measurement_theta_max 34.59
_cell_measurement_theta_min 2.56
_cell_volume 891.50(2)
_computing_cell_refinement 'SAINT (Bruker, 2009)'
_computing_data_collection 'APEX2 (Bruker, 2009)'
_computing_data_reduction 'SAINT (Bruker, 2009)'
_computing_molecular_graphics 'SHELXTL (Sheldrick, 2008)'
_computing_publication_material
;
SHELXTL (Sheldrick, 2008) and PLATON (Spek, 2009)
;
_computing_structure_refinement 'SHELXTL (Sheldrick, 2008)'
_computing_structure_solution 'SHELXTL (Sheldrick, 2008)'
_diffrn_ambient_temperature 100
_diffrn_measured_fraction_theta_full 0.991
_diffrn_measured_fraction_theta_max 0.991
_diffrn_measurement_device_type
;
Bruker SMART APEXII CCD area-detector diffractometer
;
_diffrn_measurement_method '\f and \w scans'
_diffrn_radiation_monochromator graphite
_diffrn_radiation_source 'fine-focus sealed tube'
_diffrn_radiation_type MoK\a
_diffrn_radiation_wavelength 0.71073
_diffrn_reflns_av_R_equivalents 0.0278
_diffrn_reflns_av_sigmaI/netI 0.0297
_diffrn_reflns_limit_h_max 12
_diffrn_reflns_limit_h_min -13
_diffrn_reflns_limit_k_max 23
_diffrn_reflns_limit_k_min -26
_diffrn_reflns_limit_l_max 10
_diffrn_reflns_limit_l_min -10
_diffrn_reflns_number 15040
_diffrn_reflns_theta_full 35.18
_diffrn_reflns_theta_max 35.18
_diffrn_reflns_theta_min 2.46
_diffrn_standards_number 0
_exptl_absorpt_coefficient_mu 4.587
_exptl_absorpt_correction_T_max 0.6182
_exptl_absorpt_correction_T_min 0.2705
_exptl_absorpt_correction_type multi-scan
_exptl_absorpt_process_details '(<i>SADABS</i>; Bruker, 2009)'
_exptl_crystal_colour colourless
_exptl_crystal_density_diffrn 1.856
_exptl_crystal_density_method 'not measured'
_exptl_crystal_description block
_exptl_crystal_F_000 496
_exptl_crystal_size_max 0.386
_exptl_crystal_size_mid 0.146
_exptl_crystal_size_min 0.116
_refine_diff_density_max 0.536
_refine_diff_density_min -0.388
_refine_ls_extinction_method none
_refine_ls_goodness_of_fit_ref 1.029
_refine_ls_hydrogen_treatment mixed
_refine_ls_matrix_type full
_refine_ls_number_parameters 138
_refine_ls_number_reflns 3942
_refine_ls_number_restraints 0
_refine_ls_restrained_S_all 1.029
_refine_ls_R_factor_all 0.0371
_refine_ls_R_factor_gt 0.0260
_refine_ls_shift/su_max 0.001
_refine_ls_shift/su_mean 0.000
_refine_ls_structure_factor_coef Fsqd
_refine_ls_weighting_details 'calc w=1/[\s^2^(Fo^2^)+(0.0265P)^2^+0.2048P] where P=(Fo^2^+2Fc^2^)/3'
_refine_ls_weighting_scheme calc
_refine_ls_wR_factor_gt 0.0560
_refine_ls_wR_factor_ref 0.0591
_reflns_number_gt 3252
_reflns_number_total 3942
_reflns_threshold_expression I>2\s(I)
_cod_data_source_file bt5312.cif
_cod_data_source_block I
_cod_original_sg_symbol_H-M 'P 21/c'
_cod_database_code 2227200
_cod_database_fobs_code 2227200

loop_
_symmetry_equiv_pos_as_xyz
'x, y, z'
'-x, y+1/2, -z+1/2'
'-x, -y, -z'
'x, -y-1/2, z-1/2'

loop_
_atom_site_type_symbol
_atom_site_label
_atom_site_fract_x
_atom_site_fract_y
_atom_site_fract_z
_atom_site_U_iso_or_equiv
_atom_site_adp_type
_atom_site_calc_flag
_atom_site_refinement_flags
_atom_site_occupancy
_atom_site_disorder_assembly
_atom_site_disorder_group
Br Br1 0.741696(15) 1.042853(7) 0.08809(2) 0.01677(4) Uani d . 1 . .
N N1 0.78272(13) 0.79718(7) 0.17705(16) 0.01325(19) Uani d . 1 . .
H H1N1 0.712(2) 0.7551(11) 0.133(3) 0.022(4) Uiso d . 1 . .
N N2 0.99471(14) 0.70859(7) 0.34946(18) 0.0152(2) Uani d . 1 . .
H H2N2 1.091(3) 0.7028(12) 0.426(3) 0.031(5) Uiso d . 1 . .
H H1N2 0.926(2) 0.6673(12) 0.296(3) 0.036(5) Uiso d . 1 . .
C C1 0.72188(15) 0.87250(8) 0.11482(19) 0.0142(2) Uani d . 1 . .
H H1A 0.6112 0.8790 0.0301 0.017 Uiso calc R 1 . .
C C2 0.82285(16) 0.93842(8) 0.1764(2) 0.0139(2) Uani d . 1 . .
C C3 0.99045(15) 0.92827(8) 0.3065(2) 0.0148(2) Uani d . 1 . .
H H3A 1.0606 0.9729 0.3486 0.018 Uiso calc R 1 . .
C C4 1.04836(15) 0.85246(8) 0.36957(19) 0.0144(2) Uani d . 1 . .
H H4A 1.1575 0.8455 0.4585 0.017 Uiso calc R 1 . .
C C5 0.94285(15) 0.78397(8) 0.30010(18) 0.0127(2) Uani d . 1 . .
O O1W 0.34331(12) 0.71054(7) 0.61811(17) 0.0206(2) Uani d . 1 . .
H H2W1 0.392(3) 0.6972(13) 0.729(3) 0.038(6) Uiso d . 1 . .
H H1W1 0.396(3) 0.7487(15) 0.594(4) 0.043(6) Uiso d . 1 . .
O O1 0.55652(11) 0.67725(5) 0.02333(15) 0.01630(18) Uani d . 1 . .
O O2 0.75988(11) 0.58655(6) 0.15601(16) 0.01766(18) Uani d . 1 . .
C C6 0.48381(16) 0.53893(7) -0.0202(2) 0.0139(2) Uani d . 1 . .
H H6AA 0.3763 0.5537 -0.1026 0.017 Uiso calc R 1 . .
C C7 0.61164(15) 0.60438(7) 0.06033(19) 0.0127(2) Uani d . 1 . .

loop_
_atom_site_aniso_label
_atom_site_aniso_U_11
_atom_site_aniso_U_22
_atom_site_aniso_U_33
_atom_site_aniso_U_12
_atom_site_aniso_U_13
_atom_site_aniso_U_23
Br1 0.01516(6) 0.01024(6) 0.02259(7) 0.00028(4) 0.00262(4) 0.00195(5)
N1 0.0112(4) 0.0107(5) 0.0165(5) -0.0015(4) 0.0023(4) -0.0004(4)
N2 0.0124(5) 0.0108(5) 0.0201(5) -0.0002(4) 0.0017(4) 0.0006(4)
C1 0.0128(5) 0.0124(5) 0.0161(5) 0.0000(4) 0.0027(4) 0.0010(4)
C2 0.0137(5) 0.0103(5) 0.0170(5) 0.0005(4) 0.0040(4) 0.0008(4)
C3 0.0129(5) 0.0123(5) 0.0182(6) -0.0025(4) 0.0035(4) -0.0017(4)
C4 0.0117(5) 0.0129(6) 0.0162(5) -0.0016(4) 0.0011(4) -0.0019(4)
C5 0.0111(5) 0.0128(5) 0.0139(5) -0.0003(4) 0.0036(4) -0.0005(4)
O1W 0.0163(5) 0.0189(5) 0.0221(5) -0.0039(4) -0.0003(4) 0.0050(4)
O1 0.0134(4) 0.0097(4) 0.0228(5) 0.0004(3) 0.0014(3) -0.0001(3)
O2 0.0120(4) 0.0126(4) 0.0245(5) 0.0001(3) 0.0002(3) -0.0001(4)
C6 0.0112(5) 0.0111(5) 0.0176(5) -0.0005(4) 0.0016(4) -0.0011(4)
C7 0.0130(5) 0.0105(5) 0.0138(5) -0.0010(4) 0.0030(4) -0.0001(4)

loop_
_atom_type_symbol
_atom_type_description
_atom_type_scat_dispersion_real
_atom_type_scat_dispersion_imag
_atom_type_scat_source
C C 0.0033 0.0016 'International Tables Vol C Tables 4.2.6.8 and 6.1.1.4'
H H 0.0000 0.0000 'International Tables Vol C Tables 4.2.6.8 and 6.1.1.4'
N N 0.0061 0.0033 'International Tables Vol C Tables 4.2.6.8 and 6.1.1.4'
O O 0.0106 0.0060 'International Tables Vol C Tables 4.2.6.8 and 6.1.1.4'
Br Br -0.2901 2.4595 'International Tables Vol C Tables 4.2.6.8 and 6.1.1.4'

loop_
_geom_angle_atom_site_label_1
_geom_angle_atom_site_label_2
_geom_angle_atom_site_label_3
_geom_angle_site_symmetry_1
_geom_angle_site_symmetry_3
_geom_angle
_geom_angle_publ_flag
C5 N1 C1 . . 122.64(11) ?
C5 N1 H1N1 . . 119.8(11) ?
C1 N1 H1N1 . . 117.5(12) ?
C5 N2 H2N2 . . 116.7(14) ?
C5 N2 H1N2 . . 119.8(13) ?
H2N2 N2 H1N2 . . 123.4(19) ?
N1 C1 C2 . . 120.10(11) ?
N1 C1 H1A . . 119.9 ?
C2 C1 H1A . . 120.0 ?
C1 C2 C3 . . 119.67(12) ?
C1 C2 Br1 . . 120.62(9) ?
C3 C2 Br1 . . 119.71(9) ?
C4 C3 C2 . . 119.37(11) ?
C4 C3 H3A . . 120.3 ?
C2 C3 H3A . . 120.3 ?
C3 C4 C5 . . 120.37(11) ?
C3 C4 H4A . . 119.8 ?
C5 C4 H4A . . 119.8 ?
N2 C5 N1 . . 119.22(11) ?
N2 C5 C4 . . 122.97(11) ?
N1 C5 C4 . . 117.81(11) ?
H2W1 O1W H1W1 . . 105(2) ?
C6 C6 C7 3_665 . 123.34(14) ?
C6 C6 H6AA 3_665 . 118.3 ?
C7 C6 H6AA . . 118.3 ?
O2 C7 O1 . . 124.24(11) ?
O2 C7 C6 . . 120.03(11) ?
O1 C7 C6 . . 115.72(11) ?

loop_
_geom_bond_atom_site_label_1
_geom_bond_atom_site_label_2
_geom_bond_site_symmetry_2
_geom_bond_distance
_geom_bond_publ_flag
Br1 C2 . 1.8832(13) ?
N1 C5 . 1.3556(15) ?
N1 C1 . 1.3616(16) ?
N1 H1N1 . 0.899(18) ?
N2 C5 . 1.3278(16) ?
N2 H2N2 . 0.81(2) ?
N2 H1N2 . 0.89(2) ?
C1 C2 . 1.3620(17) ?
C1 H1A . 0.9300 ?
C2 C3 . 1.4130(17) ?
C3 C4 . 1.3635(18) ?
C3 H3A . 0.9300 ?
C4 C5 . 1.4223(17) ?
C4 H4A . 0.9300 ?
O1W H2W1 . 0.77(2) ?
O1W H1W1 . 0.81(2) ?
O1 C7 . 1.2863(15) ?
O2 C7 . 1.2416(14) ?
C6 C6 3_665 1.326(2) ?
C6 C7 . 1.4990(17) ?
C6 H6AA . 0.9300 ?

loop_
_geom_hbond_atom_site_label_D
_geom_hbond_atom_site_label_H
_geom_hbond_atom_site_label_A
_geom_hbond_site_symmetry_A
_geom_hbond_distance_DH
_geom_hbond_distance_HA
_geom_hbond_distance_DA
_geom_hbond_angle_DHA
_geom_hbond_publ_flag
N1 H1N1 O1 . 0.902(18) 1.815(18) 2.7136(14) 174.1(19) yes
N2 H2N2 O1W 1_655 0.82(2) 2.11(2) 2.9143(16) 169.7(19) yes
N2 H1N2 O2 . 0.893(19) 1.946(19) 2.8348(15) 173.2(19) yes
O1W H2W1 O1 1_556 0.77(2) 2.07(2) 2.8213(15) 169(2) yes
O1W H1W1 O1 4_576 0.82(3) 1.99(3) 2.7865(14) 167(3) yes
C3 H3A O2 2_755 0.9300 2.4100 3.3089(17) 162.00 yes

loop_
_geom_torsion_atom_site_label_1
_geom_torsion_atom_site_label_2
_geom_torsion_atom_site_label_3
_geom_torsion_atom_site_label_4
_geom_torsion_site_symmetry_1
_geom_torsion_site_symmetry_2
_geom_torsion_site_symmetry_3
_geom_torsion_site_symmetry_4
_geom_torsion
_geom_torsion_publ_flag
C5 N1 C1 C2 . . . . -0.12(18) ?
N1 C1 C2 C3 . . . . -0.51(19) ?
N1 C1 C2 Br1 . . . . 178.98(9) ?
C1 C2 C3 C4 . . . . -0.42(19) ?
Br1 C2 C3 C4 . . . . -179.92(10) ?
C2 C3 C4 C5 . . . . 1.93(19) ?
C1 N1 C5 N2 . . . . -178.04(12) ?
C1 N1 C5 C4 . . . . 1.59(17) ?
C3 C4 C5 N2 . . . . 177.11(13) ?
C3 C4 C5 N1 . . . . -2.50(18) ?
C6 C6 C7 O2 3_665 . . . 6.0(2) ?
C6 C6 C7 O1 3_665 . . . -173.89(16) ?
